data_2015813
loop_
_publ_author_name
'Youngme, Sujittra'
'Phatchimkun, Jaturong'
'Pakawatchai, Chaveng'
'Prabpai, Samran'
'Kongsaeree, Palangpon'

_publ_section_title
;
 (Azido-\k<i>N</i>)bis(di-2-pyridylamine)copper(II) hexafluorophosphate
 and (azido-\k<i>N</i>)bis(di-2-pyridylamine)copper(II) chloride
 tetrahydrate
;
_journal_coeditor_code SF3027
_journal_issue 2
_journal_name_full 'Acta Crystallographica Section C'
_journal_page_first m45
_journal_page_last m47
_journal_paper_doi 10.1107/S0108270106052693
_journal_volume 63
_journal_year 2007
_chemical_formula_iupac '[Cu (N3) (C10 H11 N3)2] P F6'
_chemical_formula_moiety 'C20 H18 Cu N9 + , F6 P -'
_chemical_formula_sum 'C20 H18 Cu F6 N9 P'
_chemical_formula_weight 592.94
_chemical_name_systematic
;
(Azido-\kN)bis(di-2-pyridylamine)copper(II) hexafluorophosphate
;
_space_group_IT_number 14
_symmetry_cell_setting monoclinic
_symmetry_space_group_name_Hall '-P 2yn'
_symmetry_space_group_name_H-M 'P 1 21/n 1'
_atom_sites_solution_hydrogens geom
_atom_sites_solution_primary direct
_atom_sites_solution_secondary difmap
_audit_creation_method SHELXL97
_cell_angle_alpha 90.00
_cell_angle_beta 95.6350(10)
_cell_angle_gamma 90.00
_cell_formula_units_Z 4
_cell_length_a 14.1074(8)
_cell_length_b 8.5839(5)
_cell_length_c 19.4144(11)
_cell_measurement_reflns_used 20720
_cell_measurement_temperature 298(2)
_cell_measurement_theta_max 28.28
_cell_measurement_theta_min 1.71
_cell_volume 2339.7(2)
_computing_cell_refinement 'SAINT (Bruker, 2000)'
_computing_data_collection 'SMART (Bruker, 2000)'
_computing_data_reduction SAINT
_computing_molecular_graphics 'PLATON (Spek, 2003)'
_computing_publication_material SHELXTL
_computing_structure_refinement SHELXTL
_computing_structure_solution 'SHELXTL (Sheldrick, 2000b)'
_diffrn_ambient_temperature 298(2)
_diffrn_measured_fraction_theta_full 0.998
_diffrn_measured_fraction_theta_max 0.998
_diffrn_measurement_device_type 'Siemens SMART CCD area detector'
_diffrn_measurement_method \w
_diffrn_radiation_monochromator graphite
_diffrn_radiation_source 'fine-focus sealed tube'
_diffrn_radiation_type MoK\a
_diffrn_radiation_wavelength 0.71073
_diffrn_reflns_av_R_equivalents 0.0272
_diffrn_reflns_av_sigmaI/netI 0.0277
_diffrn_reflns_limit_h_max 18
_diffrn_reflns_limit_h_min -17
_diffrn_reflns_limit_k_max 11
_diffrn_reflns_limit_k_min -11
_diffrn_reflns_limit_l_max 25
_diffrn_reflns_limit_l_min -25
_diffrn_reflns_number 19955
_diffrn_reflns_theta_full 28.28
_diffrn_reflns_theta_max 28.28
_diffrn_reflns_theta_min 1.71
_diffrn_standards_decay_% 0
_diffrn_standards_interval_count 0
_diffrn_standards_interval_time 0
_diffrn_standards_number 0
_exptl_absorpt_coefficient_mu 1.080
_exptl_absorpt_correction_T_max 0.884
_exptl_absorpt_correction_T_min 0.769
_exptl_absorpt_correction_type multi-scan
_exptl_absorpt_process_details '(SADABS; Sheldrick, 2000a)'
_exptl_crystal_colour green
_exptl_crystal_density_diffrn 1.683
_exptl_crystal_density_method 'not measured'
_exptl_crystal_description needle
_exptl_crystal_F_000 1196
_exptl_crystal_size_max 0.308
_exptl_crystal_size_mid 0.208
_exptl_crystal_size_min 0.114
_refine_diff_density_max 0.386
_refine_diff_density_min -0.221
_refine_ls_extinction_method none
_refine_ls_goodness_of_fit_ref 1.049
_refine_ls_hydrogen_treatment mixed
_refine_ls_matrix_type full
_refine_ls_number_parameters 397
_refine_ls_number_reflns 5635
_refine_ls_number_restraints 2
_refine_ls_restrained_S_all 1.050
_refine_ls_R_factor_all 0.0594
_refine_ls_R_factor_gt 0.0432
_refine_ls_shift/su_max 0.000
_refine_ls_shift/su_mean 0.000
_refine_ls_structure_factor_coef Fsqd
_refine_ls_weighting_details 'calc w = 1/[\s^2^(Fo^2^)+(0.0547P)^2^+0.9007P] where P=(Fo^2^+2Fc^2^)/3'
_refine_ls_weighting_scheme calc
_refine_ls_wR_factor_gt 0.1027
_refine_ls_wR_factor_ref 0.1107
_reflns_number_gt 4381
_reflns_number_total 5804
_reflns_threshold_expression I>2\s(I)
_cod_data_source_file sf3027.cif
_cod_data_source_block I
_cod_depositor_comments
;
The following automatic conversions were performed:
'_symmetry_cell_setting' value 'Monoclinic' changed to 'monoclinic'
according to '/home/saulius/struct/CIF-dictionaries/cif_core.dic'
dictionary named 'cif_core.dic' version 2.4.1 from 2010-06-29.

Automatic conversion script
Id: cif_fix_enum 1527 2010-12-29 10:47:43Z saulius 

The following automatic conversions were performed:

'_symmetry_cell_setting' value 'Monoclinic' changed to 'monoclinic'
according to /home/saulius/struct/CIF-dictionaries/cif_core.dic
dictionary named 'cif_core.dic' version 2.4.1 from 2010-06-29.

Automatic conversion script
Id: cif_fix_values 1715 2011-07-08 13:25:40Z adriana 
;
_cod_original_sg_symbol_H-M P21/n
_cod_database_code 2015813
_cod_database_fobs_code 2015813

loop_
_symmetry_equiv_pos_as_xyz
'x, y, z'
'-x+1/2, y+1/2, -z+1/2'
'-x, -y, -z'
'x-1/2, -y-1/2, z-1/2'

loop_
_atom_site_type_symbol
_atom_site_label
_atom_site_fract_x
_atom_site_fract_y
_atom_site_fract_z
_atom_site_U_iso_or_equiv
_atom_site_adp_type
_atom_site_calc_flag
_atom_site_refinement_flags
_atom_site_occupancy
H H5 0.6160(19) 0.426(3) 0.4399(10) 0.054(8) Uiso d D 1
Cu Cu1 0.570147(19) 0.50403(3) 0.236855(13) 0.03382(10) Uani d . 1
P P1 0.31278(5) 0.70725(8) 0.40283(4) 0.04793(18) Uani d . 1
N N1 0.59821(14) 0.6512(2) 0.31640(10) 0.0370(4) Uani d . 1
N N2 0.49990(14) 0.3691(2) 0.30004(10) 0.0398(5) Uani d . 1
N N3 0.59923(17) 0.4481(3) 0.39722(11) 0.0493(5) Uani d D 1
N N4 0.44637(14) 0.5883(2) 0.17416(10) 0.0403(5) Uani d . 1
N N5 0.57562(14) 0.3218(2) 0.17021(9) 0.0366(4) Uani d . 1
N N6 0.45768(17) 0.4085(3) 0.08334(11) 0.0489(6) Uani d D 1
N N7 0.66685(15) 0.6195(3) 0.18704(10) 0.0459(5) Uani d . 1
N N8 0.65241(15) 0.6322(2) 0.12557(11) 0.0417(5) Uani d . 1
N N9 0.6401(2) 0.6466(3) 0.06652(12) 0.0696(8) Uani d . 1
C C1 0.61004(19) 0.8047(3) 0.30363(14) 0.0459(6) Uani d . 1
H H1 0.5988 0.8396 0.2582 0.055 Uiso calc R 1
C C2 0.6377(2) 0.9113(3) 0.35414(16) 0.0548(7) Uani d . 1
H H2 0.6449 1.0158 0.3433 0.066 Uiso calc R 1
C C3 0.6545(2) 0.8599(4) 0.42144(16) 0.0594(8) Uani d . 1
H H3 0.6741 0.9294 0.4567 0.071 Uiso calc R 1
C C4 0.6420(2) 0.7064(4) 0.43577(13) 0.0525(7) Uani d . 1
H H4 0.6532 0.6702 0.4810 0.063 Uiso calc R 1
C C5 0.61236(16) 0.6034(3) 0.38198(12) 0.0386(5) Uani d . 1
C C6 0.52824(18) 0.3515(3) 0.36700(12) 0.0396(5) Uani d . 1
C C7 0.4893(2) 0.2377(3) 0.40724(15) 0.0558(7) Uani d . 1
H H7 0.5126 0.2240 0.4533 0.067 Uiso calc R 1
C C8 0.4172(3) 0.1476(3) 0.37822(17) 0.0657(9) Uani d . 1
H H8 0.3908 0.0709 0.4043 0.079 Uiso calc R 1
C C9 0.3834(2) 0.1702(3) 0.30987(17) 0.0627(8) Uani d . 1
H H9 0.3326 0.1117 0.2896 0.075 Uiso calc R 1
C C10 0.42589(19) 0.2799(3) 0.27277(14) 0.0520(7) Uani d . 1
H H10 0.4033 0.2945 0.2266 0.062 Uiso calc R 1
C C11 0.4075(2) 0.7201(3) 0.19623(15) 0.0550(7) Uani d . 1
H H11 0.4199 0.7468 0.2427 0.066 Uiso calc R 1
C C12 0.3510(2) 0.8163(4) 0.15455(18) 0.0711(10) Uani d . 1
H H12 0.3263 0.9072 0.1718 0.085 Uiso calc R 1
C C13 0.3316(3) 0.7757(4) 0.08626(18) 0.0783(11) Uani d . 1
H H13 0.2947 0.8407 0.0561 0.094 Uiso calc R 1
C C14 0.3665(2) 0.6396(4) 0.06277(15) 0.0626(8) Uani d . 1
H H14 0.3519 0.6087 0.0170 0.075 Uiso calc R 1
C C15 0.42454(17) 0.5475(3) 0.10858(13) 0.0399(5) Uani d . 1
C C16 0.52202(18) 0.2993(3) 0.11050(12) 0.0415(5) Uani d . 1
C C17 0.5308(3) 0.1631(4) 0.07217(17) 0.0702(10) Uani d . 1
H H17 0.4926 0.1480 0.0309 0.084 Uiso calc R 1
C C18 0.5957(3) 0.0522(4) 0.0954(2) 0.0745(10) Uani d . 1
H H18 0.6021 -0.0384 0.0700 0.089 Uiso calc R 1
C C19 0.6517(2) 0.0760(3) 0.15711(15) 0.0538(7) Uani d . 1
H H19 0.6962 0.0021 0.1742 0.065 Uiso calc R 1
C C20 0.63977(17) 0.2098(3) 0.19174(13) 0.0431(6) Uani d . 1
H H20 0.6779 0.2263 0.2330 0.052 Uiso calc R 1
F F1 0.2536(6) 0.8287(12) 0.3699(6) 0.159(5) Uani d P 0.50
F F2 0.4030(7) 0.7743(11) 0.3725(4) 0.083(3) Uani d P 0.50
F F3 0.3334(9) 0.5749(11) 0.4493(6) 0.170(6) Uani d P 0.50
F F4 0.2319(6) 0.6336(11) 0.4380(6) 0.122(4) Uani d P 0.50
F F5 0.3096(10) 0.8409(14) 0.4564(6) 0.111(5) Uani d P 0.50
F F6 0.3140(8) 0.5686(14) 0.3484(6) 0.119(4) Uani d P 0.50
F F1A 0.2788(6) 0.8411(7) 0.3458(4) 0.112(3) Uani d P 0.50
F F2A 0.4147(7) 0.7553(15) 0.3955(6) 0.143(5) Uani d P 0.50
F F3A 0.3863(7) 0.5884(10) 0.4504(4) 0.119(4) Uani d P 0.50
F F4A 0.2007(5) 0.6689(13) 0.4027(6) 0.121(4) Uani d P 0.50
F F5A 0.3306(12) 0.8104(18) 0.4700(8) 0.115(4) Uani d P 0.50
F F6A 0.3035(9) 0.6021(13) 0.3388(3) 0.101(4) Uani d P 0.50
H H15 0.432(2) 0.393(4) 0.0418(11) 0.070(10) Uiso d D 1

loop_
_atom_site_aniso_label
_atom_site_aniso_U_11
_atom_site_aniso_U_22
_atom_site_aniso_U_33
_atom_site_aniso_U_12
_atom_site_aniso_U_13
_atom_site_aniso_U_23
Cu1 0.03666(16) 0.03901(17) 0.02500(15) -0.00203(12) -0.00090(11) 0.00146(11)
P1 0.0561(4) 0.0403(4) 0.0471(4) -0.0067(3) 0.0038(3) -0.0013(3)
N1 0.0399(11) 0.0393(10) 0.0322(10) -0.0035(8) 0.0051(8) -0.0002(8)
N2 0.0436(11) 0.0430(11) 0.0327(10) -0.0064(9) 0.0025(8) 0.0010(8)
N3 0.0622(14) 0.0521(13) 0.0309(11) -0.0070(11) -0.0086(10) 0.0097(10)
N4 0.0398(11) 0.0470(12) 0.0332(10) 0.0068(9) -0.0012(8) 0.0004(9)
N5 0.0395(10) 0.0392(11) 0.0304(10) 0.0013(8) -0.0009(8) 0.0011(8)
N6 0.0583(14) 0.0486(13) 0.0355(11) 0.0068(11) -0.0170(10) -0.0065(10)
N7 0.0477(12) 0.0584(14) 0.0316(10) -0.0094(10) 0.0044(9) -0.0005(9)
N8 0.0471(12) 0.0403(11) 0.0386(12) -0.0044(9) 0.0088(9) -0.0038(9)
N9 0.091(2) 0.0837(19) 0.0332(12) -0.0138(16) 0.0048(12) 0.0017(12)
C1 0.0517(15) 0.0410(14) 0.0464(14) -0.0040(11) 0.0117(12) 0.0036(11)
C2 0.0599(17) 0.0393(15) 0.0665(19) -0.0115(12) 0.0131(14) -0.0090(13)
C3 0.0585(17) 0.0594(18) 0.0597(18) -0.0146(14) 0.0032(14) -0.0246(15)
C4 0.0549(16) 0.0672(19) 0.0341(13) -0.0045(14) -0.0028(11) -0.0107(12)
C5 0.0364(12) 0.0464(14) 0.0325(11) -0.0033(10) 0.0007(9) -0.0009(10)
C6 0.0476(14) 0.0371(12) 0.0346(12) -0.0001(10) 0.0065(10) 0.0012(10)
C7 0.080(2) 0.0448(15) 0.0439(15) -0.0036(14) 0.0130(14) 0.0087(12)
C8 0.091(2) 0.0443(16) 0.066(2) -0.0191(16) 0.0293(18) 0.0033(14)
C9 0.0656(19) 0.0541(17) 0.071(2) -0.0248(15) 0.0183(16) -0.0112(15)
C10 0.0528(16) 0.0573(17) 0.0459(15) -0.0127(13) 0.0054(12) -0.0062(13)
C11 0.0515(16) 0.0669(18) 0.0451(15) 0.0175(14) -0.0024(12) -0.0091(13)
C12 0.069(2) 0.066(2) 0.074(2) 0.0340(17) -0.0158(17) -0.0123(16)
C13 0.086(2) 0.071(2) 0.070(2) 0.0339(19) -0.0334(18) -0.0003(17)
C14 0.073(2) 0.0615(18) 0.0476(16) 0.0162(15) -0.0243(14) -0.0034(14)
C15 0.0378(13) 0.0421(13) 0.0378(13) 0.0002(10) -0.0061(10) 0.0004(10)
C16 0.0481(14) 0.0382(13) 0.0365(12) -0.0011(11) -0.0043(10) -0.0014(10)
C17 0.089(2) 0.0521(17) 0.0628(19) 0.0109(16) -0.0273(17) -0.0226(15)
C18 0.092(3) 0.0450(16) 0.083(2) 0.0129(17) -0.014(2) -0.0207(16)
C19 0.0552(17) 0.0435(15) 0.0622(18) 0.0075(13) 0.0033(14) 0.0047(13)
C20 0.0408(13) 0.0472(14) 0.0403(13) 0.0039(11) -0.0016(10) 0.0060(11)
F1 0.076(4) 0.200(9) 0.200(10) 0.069(5) 0.011(5) 0.107(7)
F2 0.103(7) 0.069(3) 0.086(3) -0.032(4) 0.054(4) -0.014(3)
F3 0.245(13) 0.089(5) 0.148(7) -0.056(8) -0.118(8) 0.070(5)
F4 0.120(7) 0.084(5) 0.181(9) -0.051(6) 0.108(7) -0.036(6)
F5 0.193(12) 0.054(3) 0.100(8) -0.041(6) 0.085(9) -0.040(4)
F6 0.094(5) 0.080(5) 0.192(10) -0.025(4) 0.063(5) -0.077(6)
F1A 0.168(8) 0.058(3) 0.097(4) -0.036(4) -0.049(5) 0.035(3)
F2A 0.031(3) 0.129(7) 0.265(13) -0.011(3) -0.005(5) -0.037(8)
F3A 0.186(8) 0.112(6) 0.054(3) 0.086(6) -0.011(4) 0.009(3)
F4A 0.049(3) 0.090(5) 0.222(11) -0.007(3) 0.006(4) -0.041(6)
F5A 0.140(6) 0.120(10) 0.083(5) 0.000(5) -0.009(4) -0.052(5)
F6A 0.169(8) 0.097(6) 0.037(2) -0.060(5) 0.009(3) -0.021(3)

loop_
_atom_type_symbol
_atom_type_description
_atom_type_scat_dispersion_real
_atom_type_scat_dispersion_imag
_atom_type_scat_source
C C 0.0033 0.0016 'International Tables Vol C Tables 4.2.6.8 and 6.1.1.4'
H H 0.0000 0.0000 'International Tables Vol C Tables 4.2.6.8 and 6.1.1.4'
N N 0.0061 0.0033 'International Tables Vol C Tables 4.2.6.8 and 6.1.1.4'
F F 0.0171 0.0103 'International Tables Vol C Tables 4.2.6.8 and 6.1.1.4'
P P 0.1023 0.0942 'International Tables Vol C Tables 4.2.6.8 and 6.1.1.4'
Cu Cu 0.3201 1.2651 'International Tables Vol C Tables 4.2.6.8 and 6.1.1.4'

loop_
_geom_angle_atom_site_label_1
_geom_angle_atom_site_label_2
_geom_angle_atom_site_label_3
_geom_angle
_geom_angle_publ_flag
N1 Cu1 N7 88.15(8) yes
N1 Cu1 N2 88.00(8) yes
N7 Cu1 N2 166.76(8) yes
N1 Cu1 N5 163.10(8) yes
N7 Cu1 N5 90.18(8) yes
N2 Cu1 N5 89.82(8) yes
N1 Cu1 N4 108.15(8) yes
N7 Cu1 N4 96.51(8) yes
N2 Cu1 N4 96.73(8) yes
N5 Cu1 N4 88.75(8) yes
F1 P1 F3 154.8(7) ?
F1 P1 F2A 105.9(6) ?
F3 P1 F2A 97.8(7) ?
F1 P1 F4 94.1(5) ?
F3 P1 F4 60.9(6) ?
F2A P1 F4 156.1(7) ?
F1 P1 F6A 93.8(7) ?
F3 P1 F6A 92.2(6) ?
F2A P1 F6A 95.2(6) ?
F4 P1 F6A 96.4(6) ?
F1 P1 F5 73.1(8) ?
F3 P1 F5 100.3(7) ?
F2A P1 F5 87.2(7) ?
F4 P1 F5 86.3(5) ?
F6A P1 F5 166.8(7) ?
F1 P1 F2 91.4(5) ?
F3 P1 F2 113.5(7) ?
F4 P1 F2 174.1(6) ?
F6A P1 F2 85.4(5) ?
F5 P1 F2 93.3(5) ?
F1 P1 F5A 89.9(7) ?
F3 P1 F5A 85.4(7) ?
F2A P1 F5A 81.3(8) ?
F4 P1 F5A 85.9(7) ?
F6A P1 F5A 175.5(8) ?
F2 P1 F5A 92.0(7) ?
F1 P1 F6 106.8(7) ?
F3 P1 F6 79.3(7) ?
F2A P1 F6 94.0(6) ?
F4 P1 F6 92.5(5) ?
F5 P1 F6 178.7(6) ?
F2 P1 F6 87.9(5) ?
F5A P1 F6 163.2(8) ?
F1 P1 F4A 67.9(5) ?
F3 P1 F4A 88.7(6) ?
F2A P1 F4A 173.2(6) ?
F6A P1 F4A 82.7(6) ?
F5 P1 F4A 93.4(6) ?
F2 P1 F4A 155.2(5) ?
F5A P1 F4A 101.1(7) ?
F6 P1 F4A 85.4(6) ?
F3 P1 F1A 172.5(4) ?
F2A P1 F1A 87.9(5) ?
F4 P1 F1A 114.4(5) ?
F6A P1 F1A 82.4(5) ?
F5 P1 F1A 84.7(6) ?
F2 P1 F1A 71.5(5) ?
F5A P1 F1A 100.2(6) ?
F6 P1 F1A 95.6(5) ?
F4A P1 F1A 85.4(5) ?
F1 P1 F3A 170.8(6) ?
F2A P1 F3A 71.0(6) ?
F4 P1 F3A 87.2(5) ?
F6A P1 F3A 95.1(5) ?
F5 P1 F3A 98.0(6) ?
F2 P1 F3A 87.0(5) ?
F5A P1 F3A 81.1(7) ?
F6 P1 F3A 82.2(5) ?
F4A P1 F3A 115.6(5) ?
F1A P1 F3A 158.5(5) ?
C5 N1 C1 117.7(2) ?
C5 N1 Cu1 122.74(16) ?
C1 N1 Cu1 119.40(17) ?
C6 N2 C10 117.5(2) ?
C6 N2 Cu1 122.75(16) ?
C10 N2 Cu1 119.42(17) ?
C5 N3 C6 126.4(2) ?
C5 N3 H5 113(2) ?
C6 N3 H5 113(2) ?
C15 N4 C11 117.6(2) ?
C15 N4 Cu1 123.53(16) ?
C11 N4 Cu1 115.85(16) ?
C16 N5 C20 117.9(2) ?
C16 N5 Cu1 127.57(16) ?
C20 N5 Cu1 114.47(15) ?
C16 N6 C15 133.1(2) ?
C16 N6 H15 117(2) ?
C15 N6 H15 109(2) ?
N8 N7 Cu1 117.91(17) ?
N9 N8 N7 178.6(3) ?
N1 C1 C2 123.4(3) ?
N1 C1 H1 118.3 ?
C2 C1 H1 118.3 ?
C1 C2 C3 118.4(3) ?
C1 C2 H2 120.8 ?
C3 C2 H2 120.8 ?
C4 C3 C2 119.3(3) ?
C4 C3 H3 120.3 ?
C2 C3 H3 120.3 ?
C3 C4 C5 119.6(3) ?
C3 C4 H4 120.2 ?
C5 C4 H4 120.2 ?
N1 C5 N3 119.4(2) ?
N1 C5 C4 121.5(2) ?
N3 C5 C4 119.1(2) ?
N2 C6 N3 118.8(2) ?
N2 C6 C7 121.9(2) ?
N3 C6 C7 119.3(2) ?
C8 C7 C6 119.1(3) ?
C8 C7 H7 120.4 ?
C6 C7 H7 120.4 ?
C7 C8 C9 119.6(3) ?
C7 C8 H8 120.2 ?
C9 C8 H8 120.2 ?
C10 C9 C8 118.6(3) ?
C10 C9 H9 120.7 ?
C8 C9 H9 120.7 ?
N2 C10 C9 123.0(3) ?
N2 C10 H10 118.5 ?
C9 C10 H10 118.5 ?
N4 C11 C12 123.7(3) ?
N4 C11 H11 118.1 ?
C12 C11 H11 118.1 ?
C11 C12 C13 118.1(3) ?
C11 C12 H12 121.0 ?
C13 C12 H12 121.0 ?
C14 C13 C12 119.7(3) ?
C14 C13 H13 120.1 ?
C12 C13 H13 120.1 ?
C13 C14 C15 118.8(3) ?
C13 C14 H14 120.6 ?
C15 C14 H14 120.6 ?
N4 C15 N6 120.7(2) ?
N4 C15 C14 121.9(2) ?
N6 C15 C14 117.3(2) ?
N5 C16 N6 122.1(2) ?
N5 C16 C17 120.7(2) ?
N6 C16 C17 117.2(2) ?
C18 C17 C16 119.9(3) ?
C18 C17 H17 120.0 ?
C16 C17 H17 120.0 ?
C17 C18 C19 119.4(3) ?
C17 C18 H18 120.3 ?
C19 C18 H18 120.3 ?
C20 C19 C18 117.9(3) ?
C20 C19 H19 121.1 ?
C18 C19 H19 121.1 ?
C19 C20 N5 124.1(2) ?
C19 C20 H20 117.9 ?
N5 C20 H20 117.9 ?
F1A F1 P1 96.2(13) ?
F3A F3 P1 92.0(13) ?
F4A F4 P1 80.8(10) ?
F1 F1A P1 61.5(10) ?
F3 F3A P1 61.1(10) ?
F4 F4A P1 68.5(8) ?

loop_
_geom_bond_atom_site_label_1
_geom_bond_atom_site_label_2
_geom_bond_distance
_geom_bond_publ_flag
Cu1 N1 2.0046(19) yes
Cu1 N7 2.009(2) yes
Cu1 N2 2.0166(19) yes
Cu1 N5 2.0361(19) yes
Cu1 N4 2.1534(19) yes
P1 F1 1.445(7) ?
P1 F3 1.461(8) ?
P1 F2A 1.516(9) ?
P1 F4 1.522(6) ?
P1 F6A 1.531(8) ?
P1 F5 1.552(12) ?
P1 F2 1.564(7) ?
P1 F5A 1.576(14) ?
P1 F6 1.593(10) ?
P1 F4A 1.615(8) ?
P1 F1A 1.634(7) ?
P1 F3A 1.668(7) ?
N1 C5 1.334(3) ?
N1 C1 1.354(3) ?
N2 C6 1.331(3) ?
N2 C10 1.360(3) ?
N3 C5 1.382(3) ?
N3 C6 1.385(3) ?
N3 H5 0.859(17) ?
N4 C15 1.327(3) ?
N4 C11 1.345(3) ?
N5 C16 1.335(3) ?
N5 C20 1.358(3) ?
N6 C16 1.374(3) ?
N6 C15 1.389(3) ?
N6 H15 0.863(18) ?
N7 N8 1.196(3) ?
N8 N9 1.149(3) ?
C1 C2 1.369(4) ?
C1 H1 0.9300 ?
C2 C3 1.377(4) ?
C2 H2 0.9300 ?
C3 C4 1.361(4) ?
C3 H3 0.9300 ?
C4 C5 1.401(3) ?
C4 H4 0.9300 ?
C6 C7 1.396(3) ?
C7 C8 1.356(4) ?
C7 H7 0.9300 ?
C8 C9 1.379(5) ?
C8 H8 0.9300 ?
C9 C10 1.360(4) ?
C9 H9 0.9300 ?
C10 H10 0.9300 ?
C11 C12 1.358(4) ?
C11 H11 0.9300 ?
C12 C13 1.372(4) ?
C12 H12 0.9300 ?
C13 C14 1.364(4) ?
C13 H13 0.9300 ?
C14 C15 1.394(4) ?
C14 H14 0.9300 ?
C16 C17 1.398(4) ?
C17 C18 1.365(4) ?
C17 H17 0.9300 ?
C18 C19 1.384(4) ?
C18 H18 0.9300 ?
C19 C20 1.350(4) ?
C19 H19 0.9300 ?
C20 H20 0.9300 ?
F1 F1A 0.624(14) ?
F3 F3A 0.754(15) ?
F4 F4A 0.834(14) ?

loop_
_geom_hbond_atom_site_label_D
_geom_hbond_atom_site_label_H
_geom_hbond_atom_site_label_A
_geom_hbond_site_symmetry_A
_geom_hbond_distance_DH
_geom_hbond_distance_HA
_geom_hbond_distance_DA
_geom_hbond_angle_DHA
N3 H5 F3 3_666 0.86(2) 2.20(2) 3.045(12) 168(2)
N3 H5 F3A 3_666 0.86(2) 2.14(2) 2.963(8) 161(2)
N6 H15 N9 3_665 0.86(2) 2.27(2) 3.130(3) 179(3)

loop_
_geom_torsion_atom_site_label_1
_geom_torsion_atom_site_label_2
_geom_torsion_atom_site_label_3
_geom_torsion_atom_site_label_4
_geom_torsion
N7 Cu1 N1 C5 -133.96(19)
N2 Cu1 N1 C5 33.37(19)
N5 Cu1 N1 C5 -49.4(4)
N4 Cu1 N1 C5 129.79(18)
N7 Cu1 N1 C1 41.32(19)
N2 Cu1 N1 C1 -151.35(19)
N5 Cu1 N1 C1 125.9(3)
N4 Cu1 N1 C1 -54.9(2)
N1 Cu1 N2 C6 -36.0(2)
N7 Cu1 N2 C6 37.2(5)
N5 Cu1 N2 C6 127.2(2)
N4 Cu1 N2 C6 -144.04(19)
N1 Cu1 N2 C10 150.6(2)
N7 Cu1 N2 C10 -136.2(3)
N5 Cu1 N2 C10 -46.2(2)
N4 Cu1 N2 C10 42.5(2)
N1 Cu1 N4 C15 159.72(19)
N7 Cu1 N4 C15 69.5(2)
N2 Cu1 N4 C15 -110.2(2)
N5 Cu1 N4 C15 -20.5(2)
N1 Cu1 N4 C11 -0.2(2)
N7 Cu1 N4 C11 -90.4(2)
N2 Cu1 N4 C11 89.9(2)
N5 Cu1 N4 C11 179.5(2)
N1 Cu1 N5 C16 -174.6(2)
N7 Cu1 N5 C16 -90.4(2)
N2 Cu1 N5 C16 102.9(2)
N4 Cu1 N5 C16 6.1(2)
N1 Cu1 N5 C20 7.8(4)
N7 Cu1 N5 C20 92.07(18)
N2 Cu1 N5 C20 -74.69(18)
N4 Cu1 N5 C20 -171.43(17)
N1 Cu1 N7 N8 -145.5(2)
N2 Cu1 N7 N8 141.3(3)
N5 Cu1 N7 N8 51.3(2)
N4 Cu1 N7 N8 -37.5(2)
C5 N1 C1 C2 1.5(4)
Cu1 N1 C1 C2 -174.0(2)
N1 C1 C2 C3 0.1(4)
C1 C2 C3 C4 -0.8(4)
C2 C3 C4 C5 0.0(4)
C1 N1 C5 N3 178.8(2)
Cu1 N1 C5 N3 -5.9(3)
C1 N1 C5 C4 -2.4(3)
Cu1 N1 C5 C4 172.92(19)
C6 N3 C5 N1 -39.0(4)
C6 N3 C5 C4 142.2(3)
C3 C4 C5 N1 1.7(4)
C3 C4 C5 N3 -179.5(3)
C10 N2 C6 N3 -175.8(2)
Cu1 N2 C6 N3 10.7(3)
C10 N2 C6 C7 5.0(4)
Cu1 N2 C6 C7 -168.5(2)
C5 N3 C6 N2 36.1(4)
C5 N3 C6 C7 -144.7(3)
N2 C6 C7 C8 -3.4(4)
N3 C6 C7 C8 177.4(3)
C6 C7 C8 C9 -0.3(5)
C7 C8 C9 C10 2.1(5)
C6 N2 C10 C9 -3.1(4)
Cu1 N2 C10 C9 170.7(2)
C8 C9 C10 N2 -0.5(5)
C15 N4 C11 C12 -3.1(4)
Cu1 N4 C11 C12 158.1(3)
N4 C11 C12 C13 0.9(5)
C11 C12 C13 C14 1.9(6)
C12 C13 C14 C15 -2.4(6)
C11 N4 C15 N6 -176.3(2)
Cu1 N4 C15 N6 24.1(3)
C11 N4 C15 C14 2.5(4)
Cu1 N4 C15 C14 -157.2(2)
C16 N6 C15 N4 -8.8(5)
C16 N6 C15 C14 172.4(3)
C13 C14 C15 N4 0.2(5)
C13 C14 C15 N6 179.0(3)
C20 N5 C16 N6 -177.6(2)
Cu1 N5 C16 N6 4.9(4)
C20 N5 C16 C17 1.1(4)
Cu1 N5 C16 C17 -176.4(2)
C15 N6 C16 N5 -7.6(5)
C15 N6 C16 C17 173.7(3)
N5 C16 C17 C18 -0.7(5)
N6 C16 C17 C18 178.0(3)
C16 C17 C18 C19 0.3(6)
C17 C18 C19 C20 -0.3(5)
C18 C19 C20 N5 0.7(4)
C16 N5 C20 C19 -1.1(4)
Cu1 N5 C20 C19 176.7(2)
F2A P1 F1 F1A 37.2(17)
F4 P1 F1 F1A -156.0(16)
F6A P1 F1 F1A -59.3(16)
F5 P1 F1 F1A 119.2(16)
F2 P1 F1 F1A 26.1(16)
F5A P1 F1 F1A 118.1(17)
F6 P1 F1 F1A -62.1(16)
F4A P1 F1 F1A -139.9(18)
F1 P1 F3 F3A -159.4(14)
F2A P1 F3 F3A 1.2(15)
F4 P1 F3 F3A -167.2(17)
F6A P1 F3 F3A 96.8(14)
F5 P1 F3 F3A -87.4(15)
F2 P1 F3 F3A 10.9(16)
F5A P1 F3 F3A -79.4(15)
F6 P1 F3 F3A 93.8(15)
F4A P1 F3 F3A 179.4(15)
F1 P1 F4 F4A 30.4(14)
F3 P1 F4 F4A -153.0(15)
F2A P1 F4 F4A 177.6(14)
F6A P1 F4 F4A -63.9(14)
F5 P1 F4 F4A 103.1(14)
F5A P1 F4 F4A 120.0(14)
F6 P1 F4 F4A -76.7(14)
F1A P1 F4 F4A 20.6(15)
F3A P1 F4 F4A -158.7(13)
F2A P1 F1A F1 -144.4(17)
F4 P1 F1A F1 26.4(17)
F6A P1 F1A F1 120.0(17)
F5 P1 F1A F1 -57.0(17)
F2 P1 F1A F1 -152.3(17)
F5A P1 F1A F1 -63.7(17)
F6 P1 F1A F1 121.8(16)
F4A P1 F1A F1 36.8(16)
F3A P1 F1A F1 -155.4(15)
F2A P1 F3A F3 -178.7(16)
F4 P1 F3A F3 11.2(15)
F6A P1 F3A F3 -85.0(15)
F5 P1 F3A F3 97.0(15)
F2 P1 F3A F3 -170.0(15)
F5A P1 F3A F3 97.5(15)
F6 P1 F3A F3 -81.7(15)
F4A P1 F3A F3 -0.7(16)
F1A P1 F3A F3 -167.1(12)
F1 P1 F4A F4 -147.0(15)
F3 P1 F4A F4 23.4(14)
F6A P1 F4A F4 115.8(14)
F5 P1 F4A F4 -76.8(14)
F2 P1 F4A F4 177.7(10)
F5A P1 F4A F4 -61.7(14)
F6 P1 F4A F4 102.8(14)
F1A P1 F4A F4 -161.2(13)
F3A P1 F4A F4 23.7(15)
